data_7160843
loop_
_publ_author_name
'Monika, ?'
'Kumar, Prashant'
'Singh, Brajendra K.'

_publ_section_title
;
 Ru(II)-catalyzed site-selective <i>N</i>-directed C(sp<sup>2</sup>)-H
 alkylation of quinoxalinones with maleimide.
;
_journal_issue 47
_journal_name_full 'Organic &amp; biomolecular chemistry'
_journal_page_first 10743
_journal_page_last 10752
_journal_paper_doi 10.1039/d5ob01524c
_journal_volume 23
_journal_year 2025
_chemical_formula_sum 'C20 H17 N3 O3'
_chemical_formula_weight 347.36
_space_group_crystal_system orthorhombic
_space_group_IT_number 61
_space_group_name_Hall '-P 2ac 2ab'
_space_group_name_H-M_alt 'P b c a'
_atom_sites_solution_hydrogens geom
_audit_creation_method SHELXL-2016/4
_audit_update_record
;
2025-04-08 deposited with the CCDC.	2025-11-07 downloaded from the CCDC.
;
_cell_angle_alpha 90
_cell_angle_beta 90
_cell_angle_gamma 90
_cell_formula_units_Z 8
_cell_length_a 13.3576(15)
_cell_length_b 9.1052(6)
_cell_length_c 27.6587(18)
_cell_measurement_temperature 256(2)
_cell_volume 3364.0(5)
_computing_structure_refinement 'SHELXL-2016/4 (Sheldrick, 2016)'
_computing_structure_solution 'SHELXT 2014/5 (Sheldrick, 2014)'
_diffrn_ambient_temperature 256(2)
_diffrn_measured_fraction_theta_full 1.000
_diffrn_measured_fraction_theta_max 0.799
_diffrn_radiation_type MoK\a
_diffrn_radiation_wavelength 0.71073
_diffrn_reflns_av_R_equivalents 0.1300
_diffrn_reflns_av_unetI/netI 0.0893
_diffrn_reflns_Laue_measured_fraction_full 1.000
_diffrn_reflns_Laue_measured_fraction_max 0.799
_diffrn_reflns_limit_h_max 16
_diffrn_reflns_limit_h_min -17
_diffrn_reflns_limit_k_max 10
_diffrn_reflns_limit_k_min -11
_diffrn_reflns_limit_l_max 34
_diffrn_reflns_limit_l_min -38
_diffrn_reflns_number 18468
_diffrn_reflns_point_group_measured_fraction_full 1.000
_diffrn_reflns_point_group_measured_fraction_max 0.799
_diffrn_reflns_theta_full 25.242
_diffrn_reflns_theta_max 31.106
_diffrn_reflns_theta_min 1.472
_exptl_absorpt_coefficient_mu 0.094
_exptl_crystal_density_diffrn 1.372
_exptl_crystal_F_000 1456
_exptl_crystal_size_max 0.100
_exptl_crystal_size_mid 0.100
_exptl_crystal_size_min 0.100
_refine_diff_density_max 0.623
_refine_diff_density_min -0.653
_refine_diff_density_rms 0.188
_refine_ls_extinction_method none
_refine_ls_goodness_of_fit_ref 1.208
_refine_ls_hydrogen_treatment constr
_refine_ls_matrix_type full
_refine_ls_number_parameters 237
_refine_ls_number_reflns 4324
_refine_ls_number_restraints 0
_refine_ls_restrained_S_all 1.208
_refine_ls_R_factor_all 0.1496
_refine_ls_R_factor_gt 0.0874
_refine_ls_shift/su_max 0.001
_refine_ls_shift/su_mean 0.000
_refine_ls_structure_factor_coef Fsqd
_refine_ls_weighting_details 'w=1/[\s^2^(Fo^2^)+(0.2000P)^2^] where P=(Fo^2^+2Fc^2^)/3'
_refine_ls_weighting_scheme calc
_refine_ls_wR_factor_gt 0.2527
_refine_ls_wR_factor_ref 0.3501
_reflns_Friedel_coverage 0.000
_reflns_number_gt 2543
_reflns_number_total 4324
_reflns_threshold_expression 'I > 2\s(I)'
_cod_data_source_file d5ob01524c2.cif
_cod_data_source_block 3a_auto
_cod_depositor_comments 'Adding full bibliography for 7160843--7160844.cif.'
_cod_database_code 7160843
_shelx_shelxl_version_number 2016/4
_shelx_space_group_comment
;
The symmetry employed for this shelxl refinement is uniquely defined
by the following loop, which should always be used as a source of
symmetry information in preference to the above space-group names.
They are only intended as comments.
;
_shelx_estimated_absorpt_t_min 0.991
_shelx_estimated_absorpt_t_max 0.991

loop_
_space_group_symop_operation_xyz
'x, y, z'
'-x+1/2, -y, z+1/2'
'-x, y+1/2, -z+1/2'
'x+1/2, -y+1/2, -z'
'-x, -y, -z'
'x-1/2, y, -z-1/2'
'x, -y-1/2, z-1/2'
'-x-1/2, y-1/2, z'

loop_
_atom_site_label
_atom_site_type_symbol
_atom_site_fract_x
_atom_site_fract_y
_atom_site_fract_z
_atom_site_U_iso_or_equiv
_atom_site_adp_type
_atom_site_occupancy
_atom_site_site_symmetry_order
_atom_site_calc_flag
_atom_site_refinement_flags_posn
_atom_site_refinement_flags_adp
_atom_site_refinement_flags_occupancy
_atom_site_disorder_assembly
_atom_site_disorder_group
O001 O 0.5931(2) 0.1156(2) 0.56769(8) 0.0506(7) Uani 1 1 d . . . . .
O002 O 0.2783(2) 0.2326(2) 0.68164(9) 0.0549(7) Uani 1 1 d . . . . .
O003 O 0.2194(2) -0.1258(3) 0.57092(8) 0.0558(8) Uani 1 1 d . . . . .
N004 N 0.2275(2) 0.0560(2) 0.62821(10) 0.0418(7) Uani 1 1 d . . . . .
N005 N 0.6182(2) 0.3601(2) 0.55510(9) 0.0396(7) Uani 1 1 d . . . . .
N006 N 0.6061(2) 0.4010(3) 0.65529(9) 0.0383(6) Uani 1 1 d . . . . .
C007 C 0.4776(2) 0.0727(3) 0.66678(10) 0.0382(7) Uani 1 1 d . . . . .
C008 C 0.6008(3) 0.2399(3) 0.58408(11) 0.0397(7) Uani 1 1 d . . . . .
C009 C 0.5687(3) 0.1480(3) 0.66976(10) 0.0389(7) Uani 1 1 d . . . . .
C00A C 0.5925(2) 0.2721(3) 0.63634(10) 0.0358(7) Uani 1 1 d . . . . .
C00B C 0.6232(2) 0.5186(3) 0.62426(11) 0.0371(7) Uani 1 1 d . . . . .
C00C C 0.2978(3) 0.1434(3) 0.65082(12) 0.0404(7) Uani 1 1 d . . . . .
C00D C 0.4598(3) -0.0402(3) 0.69986(12) 0.0492(9) Uani 1 1 d . . . . .
H00D H 0.398783 -0.089487 0.699131 0.059 Uiso 1 1 calc R U . . .
C00E C 0.6279(2) 0.5016(3) 0.57397(11) 0.0379(7) Uani 1 1 d . . . . .
C00F C 0.2678(3) -0.0386(3) 0.59468(10) 0.0430(8) Uani 1 1 d . . . . .
C00G C 0.6301(3) 0.6590(3) 0.64462(13) 0.0461(8) Uani 1 1 d . . . . .
H00G H 0.628832 0.669923 0.678049 0.055 Uiso 1 1 calc R U . . .
C00H C 0.6390(3) 0.1099(4) 0.70494(11) 0.0475(8) Uani 1 1 d . . . . .
H00H H 0.698410 0.162708 0.707524 0.057 Uiso 1 1 calc R U . . .
C00I C 0.4014(3) 0.1101(3) 0.62940(11) 0.0396(7) Uani 1 1 d . . . . .
H00I H 0.424485 0.197101 0.611735 0.047 Uiso 1 1 calc R U . . .
C00J C 0.1203(3) 0.0633(4) 0.63783(13) 0.0512(9) Uani 1 1 d . . . . .
H00A H 0.099374 -0.024708 0.654068 0.077 Uiso 1 1 calc R U . . .
H00B H 0.084674 0.072571 0.607845 0.077 Uiso 1 1 calc R U . . .
H00C H 0.106292 0.146769 0.657914 0.077 Uiso 1 1 calc R U . . .
C00K C 0.6431(3) 0.7631(3) 0.56593(15) 0.0544(9) Uani 1 1 d . . . . .
H00K H 0.649436 0.845744 0.546406 0.065 Uiso 1 1 calc R U . . .
C00L C 0.6389(3) 0.7804(3) 0.61565(15) 0.0535(9) Uani 1 1 d . . . . .
H00L H 0.641920 0.873707 0.629257 0.064 Uiso 1 1 calc R U . . .
C00M C 0.6272(4) 0.3337(4) 0.50304(12) 0.0557(10) Uani 1 1 d . . . . .
H00E H 0.623610 0.230134 0.496805 0.084 Uiso 1 1 calc R U . . .
H00F H 0.690235 0.371043 0.491759 0.084 Uiso 1 1 calc R U . . .
H00J H 0.573664 0.382716 0.486429 0.084 Uiso 1 1 calc R U . . .
C00N C 0.5311(3) -0.0803(4) 0.73372(12) 0.0558(10) Uani 1 1 d . . . . .
H00N H 0.518407 -0.157391 0.754911 0.067 Uiso 1 1 calc R U . . .
C00O C 0.6380(3) 0.6256(3) 0.54461(13) 0.0477(9) Uani 1 1 d . . . . .
H00O H 0.641312 0.616013 0.511176 0.057 Uiso 1 1 calc R U . . .
C00P C 0.3787(3) -0.0130(3) 0.59235(12) 0.0491(9) Uani 1 1 d . . . . .
H00M H 0.398334 0.017261 0.560084 0.059 Uiso 1 1 calc R U . . .
H00P H 0.414777 -0.101923 0.600647 0.059 Uiso 1 1 calc R U . . .
C00Q C 0.6206(3) -0.0064(4) 0.73604(12) 0.0574(10) Uani 1 1 d . . . . .
H00Q H 0.668835 -0.034354 0.758467 0.069 Uiso 1 1 calc R U . . .

loop_
_atom_site_aniso_label
_atom_site_aniso_U_11
_atom_site_aniso_U_22
_atom_site_aniso_U_33
_atom_site_aniso_U_23
_atom_site_aniso_U_13
_atom_site_aniso_U_12
O001 0.0784(19) 0.0326(11) 0.0408(12) -0.0060(8) 0.0117(11) -0.0052(10)
O002 0.0595(18) 0.0476(13) 0.0577(15) -0.0160(10) 0.0052(11) -0.0004(10)
O003 0.072(2) 0.0505(13) 0.0450(13) -0.0036(9) -0.0111(12) -0.0136(11)
N004 0.0457(18) 0.0346(12) 0.0451(14) 0.0008(10) 0.0029(11) -0.0033(11)
N005 0.0538(18) 0.0327(12) 0.0323(13) -0.0009(8) 0.0062(11) -0.0001(10)
N006 0.0410(16) 0.0365(12) 0.0373(13) -0.0041(9) 0.0019(11) 0.0002(10)
C007 0.0459(19) 0.0329(13) 0.0359(15) -0.0004(10) -0.0007(12) 0.0004(12)
C008 0.053(2) 0.0310(13) 0.0349(15) -0.0024(10) 0.0005(13) 0.0002(12)
C009 0.051(2) 0.0338(13) 0.0315(14) -0.0008(9) 0.0030(13) 0.0018(12)
C00A 0.0392(17) 0.0351(14) 0.0332(15) -0.0013(10) 0.0005(12) 0.0006(12)
C00B 0.0378(17) 0.0344(14) 0.0391(16) -0.0026(10) 0.0014(12) 0.0003(11)
C00C 0.045(2) 0.0323(14) 0.0443(16) 0.0001(11) 0.0013(14) -0.0066(12)
C00D 0.062(2) 0.0391(16) 0.0460(18) 0.0051(11) 0.0064(16) -0.0064(14)
C00E 0.0390(18) 0.0311(14) 0.0435(17) -0.0013(11) 0.0023(12) 0.0023(11)
C00F 0.063(2) 0.0322(14) 0.0336(15) 0.0025(10) -0.0029(13) -0.0042(13)
C00G 0.044(2) 0.0405(16) 0.053(2) -0.0120(12) 0.0028(14) -0.0028(13)
C00H 0.052(2) 0.0551(18) 0.0355(16) 0.0012(12) 0.0004(14) -0.0013(15)
C00I 0.0432(19) 0.0338(14) 0.0416(16) -0.0021(10) 0.0049(13) -0.0024(12)
C00J 0.042(2) 0.055(2) 0.056(2) 0.0040(14) 0.0015(15) -0.0016(15)
C00K 0.063(2) 0.0310(15) 0.069(2) 0.0066(13) 0.0043(18) 0.0010(14)
C00L 0.054(2) 0.0315(15) 0.075(2) -0.0066(14) -0.0012(18) -0.0007(14)
C00M 0.086(3) 0.0459(17) 0.0356(17) 0.0004(12) 0.0091(16) 0.0021(16)
C00N 0.080(3) 0.0493(18) 0.0381(17) 0.0127(13) 0.0075(17) 0.0023(18)
C00O 0.058(2) 0.0369(15) 0.0476(18) 0.0063(12) 0.0089(16) 0.0026(13)
C00P 0.056(2) 0.0467(17) 0.0453(18) -0.0104(13) 0.0018(15) 0.0008(14)
C00Q 0.077(3) 0.062(2) 0.0327(17) 0.0098(14) 0.0017(16) 0.0125(19)

loop_
_atom_type_symbol
_atom_type_description
_atom_type_scat_dispersion_real
_atom_type_scat_dispersion_imag
_atom_type_scat_source
C C 0.0033 0.0016 'International Tables Vol C Tables 4.2.6.8 and 6.1.1.4'
H H 0.0000 0.0000 'International Tables Vol C Tables 4.2.6.8 and 6.1.1.4'
N N 0.0061 0.0033 'International Tables Vol C Tables 4.2.6.8 and 6.1.1.4'
O O 0.0106 0.0060 'International Tables Vol C Tables 4.2.6.8 and 6.1.1.4'

loop_
_geom_angle_atom_site_label_1
_geom_angle_atom_site_label_2
_geom_angle_atom_site_label_3
_geom_angle
_geom_angle_site_symmetry_1
_geom_angle_site_symmetry_3
_geom_angle_publ_flag
C00F N004 C00C 113.6(3) . . ?
C00F N004 C00J 122.4(3) . . ?
C00C N004 C00J 124.0(3) . . ?
C008 N005 C00E 122.1(2) . . ?
C008 N005 C00M 117.2(2) . . ?
C00E N005 C00M 120.7(2) . . ?
C00A N006 C00B 118.0(2) . . ?
C00D C007 C009 118.1(3) . . ?
C00D C007 C00I 120.4(3) . . ?
C009 C007 C00I 121.5(3) . . ?
O001 C008 N005 122.3(3) . . ?
O001 C008 C00A 122.6(3) . . ?
N005 C008 C00A 115.1(2) . . ?
C00H C009 C007 120.3(3) . . ?
C00H C009 C00A 118.4(3) . . ?
C007 C009 C00A 121.3(3) . . ?
N006 C00A C008 124.3(3) . . ?
N006 C00A C009 117.6(2) . . ?
C008 C00A C009 118.1(2) . . ?
N006 C00B C00G 117.7(3) . . ?
N006 C00B C00E 122.4(2) . . ?
C00G C00B C00E 119.8(3) . . ?
O002 C00C N004 124.1(3) . . ?
O002 C00C C00I 126.9(3) . . ?
N004 C00C C00I 109.0(3) . . ?
C00N C00D C007 121.3(3) . . ?
C00N C00D H00D 119.4 . . ?
C007 C00D H00D 119.3 . . ?
N005 C00E C00O 122.5(3) . . ?
N005 C00E C00B 117.9(2) . . ?
C00O C00E C00B 119.5(3) . . ?
O003 C00F N004 124.4(4) . . ?
O003 C00F C00P 127.0(3) . . ?
N004 C00F C00P 108.5(3) . . ?
C00L C00G C00B 120.5(3) . . ?
C00L C00G H00G 119.8 . . ?
C00B C00G H00G 119.8 . . ?
C00Q C00H C009 120.2(3) . . ?
C00Q C00H H00H 119.9 . . ?
C009 C00H H00H 119.9 . . ?
C007 C00I C00C 113.1(3) . . ?
C007 C00I C00P 115.3(3) . . ?
C00C C00I C00P 102.8(3) . . ?
C007 C00I H00I 108.4 . . ?
C00C C00I H00I 108.4 . . ?
C00P C00I H00I 108.4 . . ?
N004 C00J H00A 109.5 . . ?
N004 C00J H00B 109.5 . . ?
H00A C00J H00B 109.5 . . ?
N004 C00J H00C 109.5 . . ?
H00A C00J H00C 109.5 . . ?
H00B C00J H00C 109.5 . . ?
C00L C00K C00O 121.6(3) . . ?
C00L C00K H00K 119.2 . . ?
C00O C00K H00K 119.2 . . ?
C00G C00L C00K 119.5(3) . . ?
C00G C00L H00L 120.3 . . ?
C00K C00L H00L 120.3 . . ?
N005 C00M H00E 109.5 . . ?
N005 C00M H00F 109.5 . . ?
H00E C00M H00F 109.5 . . ?
N005 C00M H00J 109.5 . . ?
H00E C00M H00J 109.5 . . ?
H00F C00M H00J 109.5 . . ?
C00Q C00N C00D 120.1(3) . . ?
C00Q C00N H00N 120.0 . . ?
C00D C00N H00N 120.0 . . ?
C00K C00O C00E 119.2(3) . . ?
C00K C00O H00O 120.4 . . ?
C00E C00O H00O 120.4 . . ?
C00F C00P C00I 106.1(3) . . ?
C00F C00P H00M 110.5 . . ?
C00I C00P H00M 110.5 . . ?
C00F C00P H00P 110.5 . . ?
C00I C00P H00P 110.5 . . ?
H00M C00P H00P 108.7 . . ?
C00N C00Q C00H 120.0(3) . . ?
C00N C00Q H00Q 120.0 . . ?
C00H C00Q H00Q 120.0 . . ?

loop_
_geom_bond_atom_site_label_1
_geom_bond_atom_site_label_2
_geom_bond_distance
_geom_bond_site_symmetry_2
_geom_bond_publ_flag
O001 C008 1.224(3) . ?
O002 C00C 1.206(4) . ?
O003 C00F 1.216(4) . ?
N004 C00F 1.375(4) . ?
N004 C00C 1.381(4) . ?
N004 C00J 1.458(4) . ?
N005 C008 1.376(4) . ?
N005 C00E 1.397(4) . ?
N005 C00M 1.465(4) . ?
N006 C00A 1.298(4) . ?
N006 C00B 1.391(4) . ?
C007 C00D 1.397(4) . ?
C007 C009 1.399(5) . ?
C007 C00I 1.490(4) . ?
C008 C00A 1.479(4) . ?
C009 C00H 1.396(5) . ?
C009 C00A 1.494(4) . ?
C00B C00G 1.400(4) . ?
C00B C00E 1.401(4) . ?
C00C C00I 1.536(5) . ?
C00D C00N 1.385(5) . ?
C00D H00D 0.9300 . ?
C00E C00O 1.397(4) . ?
C00F C00P 1.502(5) . ?
C00G C00L 1.371(5) . ?
C00G H00G 0.9300 . ?
C00H C00Q 1.386(5) . ?
C00H H00H 0.9300 . ?
C00I C00P 1.549(4) . ?
C00I H00I 0.9800 . ?
C00J H00A 0.9600 . ?
C00J H00B 0.9600 . ?
C00J H00C 0.9600 . ?
C00K C00L 1.385(5) . ?
C00K C00O 1.385(5) . ?
C00K H00K 0.9300 . ?
C00L H00L 0.9300 . ?
C00M H00E 0.9600 . ?
C00M H00F 0.9600 . ?
C00M H00J 0.9600 . ?
C00N C00Q 1.373(6) . ?
C00N H00N 0.9300 . ?
C00O H00O 0.9300 . ?
C00P H00M 0.9700 . ?
C00P H00P 0.9700 . ?
C00Q H00Q 0.9300 . ?

loop_
_geom_torsion_atom_site_label_1
_geom_torsion_atom_site_label_2
_geom_torsion_atom_site_label_3
_geom_torsion_atom_site_label_4
_geom_torsion
_geom_torsion_site_symmetry_1
_geom_torsion_site_symmetry_2
_geom_torsion_site_symmetry_3
_geom_torsion_site_symmetry_4
_geom_torsion_publ_flag
C00E N005 C008 O001 -179.4(3) . . . . ?
C00M N005 C008 O001 0.1(5) . . . . ?
C00E N005 C008 C00A 0.4(5) . . . . ?
C00M N005 C008 C00A 179.9(3) . . . . ?
C00D C007 C009 C00H 0.1(4) . . . . ?
C00I C007 C009 C00H -179.5(3) . . . . ?
C00D C007 C009 C00A -178.7(3) . . . . ?
C00I C007 C009 C00A 1.6(4) . . . . ?
C00B N006 C00A C008 4.3(5) . . . . ?
C00B N006 C00A C009 -176.8(3) . . . . ?
O001 C008 C00A N006 175.8(3) . . . . ?
N005 C008 C00A N006 -4.0(5) . . . . ?
O001 C008 C00A C009 -3.1(5) . . . . ?
N005 C008 C00A C009 177.1(3) . . . . ?
C00H C009 C00A N006 -61.5(4) . . . . ?
C007 C009 C00A N006 117.3(3) . . . . ?
C00H C009 C00A C008 117.4(3) . . . . ?
C007 C009 C00A C008 -63.7(4) . . . . ?
C00A N006 C00B C00G 175.2(3) . . . . ?
C00A N006 C00B C00E -1.1(4) . . . . ?
C00F N004 C00C O002 -179.3(3) . . . . ?
C00J N004 C00C O002 1.7(5) . . . . ?
C00F N004 C00C C00I 2.1(3) . . . . ?
C00J N004 C00C C00I -176.9(3) . . . . ?
C009 C007 C00D C00N -2.0(5) . . . . ?
C00I C007 C00D C00N 177.6(3) . . . . ?
C008 N005 C00E C00O -175.0(3) . . . . ?
C00M N005 C00E C00O 5.5(5) . . . . ?
C008 N005 C00E C00B 2.4(5) . . . . ?
C00M N005 C00E C00B -177.1(3) . . . . ?
N006 C00B C00E N005 -2.2(5) . . . . ?
C00G C00B C00E N005 -178.4(3) . . . . ?
N006 C00B C00E C00O 175.3(3) . . . . ?
C00G C00B C00E C00O -1.0(5) . . . . ?
C00C N004 C00F O003 179.4(3) . . . . ?
C00J N004 C00F O003 -1.6(4) . . . . ?
C00C N004 C00F C00P -1.5(3) . . . . ?
C00J N004 C00F C00P 177.5(3) . . . . ?
N006 C00B C00G C00L -174.7(3) . . . . ?
C00E C00B C00G C00L 1.7(5) . . . . ?
C007 C009 C00H C00Q 2.4(5) . . . . ?
C00A C009 C00H C00Q -178.8(3) . . . . ?
C00D C007 C00I C00C 54.5(3) . . . . ?
C009 C007 C00I C00C -125.9(3) . . . . ?
C00D C007 C00I C00P -63.4(4) . . . . ?
C009 C007 C00I C00P 116.2(3) . . . . ?
O002 C00C C00I C007 54.8(4) . . . . ?
N004 C00C C00I C007 -126.6(3) . . . . ?
O002 C00C C00I C00P 179.7(3) . . . . ?
N004 C00C C00I C00P -1.7(3) . . . . ?
C00B C00G C00L C00K -1.5(6) . . . . ?
C00O C00K C00L C00G 0.4(6) . . . . ?
C007 C00D C00N C00Q 1.6(5) . . . . ?
C00L C00K C00O C00E 0.3(6) . . . . ?
N005 C00E C00O C00K 177.3(3) . . . . ?
C00B C00E C00O C00K -0.1(5) . . . . ?
O003 C00F C00P C00I 179.4(3) . . . . ?
N004 C00F C00P C00I 0.3(3) . . . . ?
C007 C00I C00P C00F 124.3(3) . . . . ?
C00C C00I C00P C00F 0.8(3) . . . . ?
C00D C00N C00Q C00H 1.0(5) . . . . ?
C009 C00H C00Q C00N -2.9(5) . . . . ?
